data_2242294
loop_
_publ_author_name
'Im, Hansu'
'Park, Hyunjin'
'Kim, Tae Ho'
'Woo, Chang Hwa'

_publ_section_title
;
 Crystal structure of
 2,6-dibenzylpyrrolo[3,4-<i>f</i>]isoindole-1,3,5,7(2<i>H</i>,6<i>H</i>)-tetrathione
;
_journal_issue 9
_journal_name_full 'Acta Crystallographica Section E'
_journal_page_first 1379
_journal_page_last 1381
_journal_paper_doi 10.1107/S2056989017012154
_journal_volume 73
_journal_year 2017
_chemical_formula_iupac 'C24 H16 N2 S4'
_chemical_formula_moiety 'C24 H16 N2 S4'
_chemical_formula_sum 'C24 H16 N2 S4'
_chemical_formula_weight 460.63
_chemical_name_systematic
;
2,6-Dibenzylpyrrolo[3,4-<i>f</i>]isoindole-1,3,5,7(2<i>H</i>,6<i>H</i>)-\
tetrathione
;
_space_group_crystal_system monoclinic
_space_group_IT_number 14
_space_group_name_Hall '-P 2ybc'
_space_group_name_H-M_alt 'P 1 21/c 1'
_symmetry_space_group_name_Hall '-P 2ybc'
_symmetry_space_group_name_H-M 'P 1 21/c 1'
_atom_sites_solution_hydrogens geom
_audit_creation_method SHELXL-2014/7
_cell_angle_alpha 90
_cell_angle_beta 95.916(4)
_cell_angle_gamma 90
_cell_formula_units_Z 2
_cell_length_a 6.8571(4)
_cell_length_b 4.7724(3)
_cell_length_c 32.0010(17)
_cell_measurement_reflns_used 3915
_cell_measurement_temperature 173(2)
_cell_measurement_theta_max 25.54
_cell_measurement_theta_min 2.56
_cell_volume 1041.65(11)
_computing_cell_refinement
;
SAINT (Bruker, 2014)
;
_computing_data_collection
;
APEX2 (Bruker, 2014)
;
_computing_data_reduction
;
SAINT (Bruker, 2014)
;
_computing_molecular_graphics
;
DIAMOND (Brandenburg, 2010)
;
_computing_publication_material
;
SHELXTL (Sheldrick, 2008) and publCIF (Westrip, 2010)
;
_computing_structure_refinement
;
SHELXL2014 (Sheldrick, 2015)
;
_computing_structure_solution
;
SHELXS97 (Sheldrick, 2008)
;
_diffrn_ambient_temperature 173(2)
_diffrn_measured_fraction_theta_full 1.000
_diffrn_measured_fraction_theta_max 1.000
_diffrn_measurement_device_type 'Bruker APEXII CCD'
_diffrn_measurement_method '\f and \w scans'
_diffrn_radiation_type MoK\a
_diffrn_radiation_wavelength 0.71073
_diffrn_reflns_av_R_equivalents 0.0592
_diffrn_reflns_limit_h_max 8
_diffrn_reflns_limit_h_min -8
_diffrn_reflns_limit_k_max 5
_diffrn_reflns_limit_k_min -5
_diffrn_reflns_limit_l_max 38
_diffrn_reflns_limit_l_min -6
_diffrn_reflns_number 1829
_diffrn_reflns_theta_full 24.997
_diffrn_reflns_theta_max 24.997
_diffrn_reflns_theta_min 1.279
_exptl_absorpt_coefficient_mu 0.471
_exptl_absorpt_correction_T_max 0.7457
_exptl_absorpt_correction_T_min 0.6459
_exptl_absorpt_correction_type multi-scan
_exptl_absorpt_process_details
;
(SADABS; Bruker, 2014)
;
_exptl_crystal_colour brown
_exptl_crystal_density_diffrn 1.469
_exptl_crystal_description plate
_exptl_crystal_F_000 476
_exptl_crystal_size_max 0.430
_exptl_crystal_size_mid 0.340
_exptl_crystal_size_min 0.010
_refine_diff_density_max 0.261
_refine_diff_density_min -0.233
_refine_ls_extinction_method none
_refine_ls_goodness_of_fit_ref 1.046
_refine_ls_hydrogen_treatment constr
_refine_ls_matrix_type full
_refine_ls_number_parameters 137
_refine_ls_number_reflns 1829
_refine_ls_number_restraints 0
_refine_ls_restrained_S_all 1.046
_refine_ls_R_factor_all 0.0440
_refine_ls_R_factor_gt 0.0381
_refine_ls_shift/su_max 0.000
_refine_ls_shift/su_mean 0.000
_refine_ls_structure_factor_coef Fsqd
_refine_ls_weighting_details 'w=1/[\s^2^(Fo^2^)+(0.0370P)^2^+0.6197P] where P=(Fo^2^+2Fc^2^)/3'
_refine_ls_weighting_scheme calc
_refine_ls_wR_factor_gt 0.0862
_refine_ls_wR_factor_ref 0.0885
_reflns_number_gt 1640
_reflns_number_total 1829
_reflns_threshold_expression 'I > 2\s(I)'
_cod_data_source_file hg5493sup1.cif
_cod_data_source_block I
_cod_database_code 2242294
_shelx_space_group_comment
;
The symmetry employed for this shelxl refinement is uniquely defined
by the following loop, which should always be used as a source of
symmetry information in preference to the above space-group names.
They are only intended as comments.
;
_shelx_estimated_absorpt_t_min 0.823
_shelx_estimated_absorpt_t_max 0.995

loop_
_space_group_symop_operation_xyz
'x, y, z'
'-x, y+1/2, -z+1/2'
'-x, -y, -z'
'x, -y-1/2, z-1/2'

loop_
_atom_site_type_symbol
_atom_site_label
_atom_site_fract_x
_atom_site_fract_y
_atom_site_fract_z
_atom_site_U_iso_or_equiv
_atom_site_adp_type
_atom_site_calc_flag
_atom_site_occupancy
S S1 0.50612(10) 0.30438(16) 0.05735(2) 0.0259(2) Uani d 1
S S2 1.10897(11) 0.99091(17) 0.10558(2) 0.0299(2) Uani d 1
N N1 0.7913(3) 0.6607(5) 0.08677(6) 0.0192(5) Uani d 1
C C1 0.7132(4) 0.4707(6) 0.05665(7) 0.0189(6) Uani d 1
C C2 0.9678(4) 0.7718(6) 0.07722(7) 0.0199(6) Uani d 1
C C3 1.0046(4) 0.6467(6) 0.03656(7) 0.0182(6) Uani d 1
C C4 0.8521(4) 0.4592(6) 0.02468(7) 0.0184(6) Uani d 1
C C5 1.1572(4) 0.6945(6) 0.01231(7) 0.0199(6) Uani d 1
H H5 1.2604 0.8225 0.0204 0.024 Uiso calc 1
C C6 0.6888(4) 0.7471(6) 0.12291(8) 0.0232(6) Uani d 1
H H6A 0.5503 0.7888 0.1130 0.028 Uiso calc 1
H H6B 0.7493 0.9218 0.1348 0.028 Uiso calc 1
C C7 0.6944(4) 0.5277(6) 0.15724(8) 0.0235(6) Uani d 1
C C8 0.5208(5) 0.4058(6) 0.16745(9) 0.0300(7) Uani d 1
H H8 0.3993 0.4576 0.1525 0.036 Uiso calc 1
C C9 0.5252(5) 0.2086(7) 0.19950(10) 0.0411(9) Uani d 1
H H9 0.4069 0.1252 0.2064 0.049 Uiso calc 1
C C10 0.7023(5) 0.1345(7) 0.22125(9) 0.0423(9) Uani d 1
H H10 0.7052 0.0004 0.2433 0.051 Uiso calc 1
C C11 0.8741(5) 0.2531(7) 0.21127(9) 0.0383(8) Uani d 1
H H11 0.9952 0.2000 0.2263 0.046 Uiso calc 1
C C12 0.8711(4) 0.4503(6) 0.17935(8) 0.0289(7) Uani d 1
H H12 0.9901 0.5326 0.1726 0.035 Uiso calc 1

loop_
_atom_site_aniso_label
_atom_site_aniso_U_11
_atom_site_aniso_U_22
_atom_site_aniso_U_33
_atom_site_aniso_U_12
_atom_site_aniso_U_13
_atom_site_aniso_U_23
S1 0.0227(3) 0.0291(4) 0.0261(3) -0.0078(3) 0.0038(3) 0.0008(3)
S2 0.0311(4) 0.0301(5) 0.0291(4) -0.0100(3) 0.0063(3) -0.0092(3)
N1 0.0213(11) 0.0168(13) 0.0198(10) -0.0010(10) 0.0041(9) 0.0010(9)
C1 0.0212(13) 0.0160(15) 0.0193(12) 0.0008(11) 0.0013(10) 0.0051(11)
C2 0.0235(14) 0.0158(16) 0.0210(12) 0.0014(12) 0.0046(10) 0.0024(11)
C3 0.0208(13) 0.0153(15) 0.0184(12) 0.0035(12) 0.0022(10) 0.0026(11)
C4 0.0196(13) 0.0156(16) 0.0202(12) -0.0001(11) 0.0024(10) 0.0046(11)
C5 0.0208(13) 0.0177(16) 0.0209(13) -0.0005(12) 0.0012(10) 0.0021(11)
C6 0.0279(14) 0.0180(17) 0.0249(13) 0.0020(12) 0.0089(11) -0.0020(12)
C7 0.0359(16) 0.0163(16) 0.0197(12) -0.0004(13) 0.0094(11) -0.0036(11)
C8 0.0359(16) 0.0259(19) 0.0304(15) -0.0014(14) 0.0145(13) -0.0022(13)
C9 0.057(2) 0.029(2) 0.0427(17) -0.0066(17) 0.0301(16) -0.0013(15)
C10 0.070(2) 0.032(2) 0.0276(16) -0.0005(18) 0.0169(16) 0.0040(14)
C11 0.053(2) 0.033(2) 0.0273(15) 0.0034(17) 0.0005(14) 0.0030(14)
C12 0.0365(16) 0.0238(18) 0.0272(14) -0.0037(14) 0.0068(12) -0.0010(13)

loop_
_atom_type_symbol
_atom_type_description
_atom_type_scat_dispersion_real
_atom_type_scat_dispersion_imag
_atom_type_scat_source
C C 0.0033 0.0016 'International Tables Vol C Tables 4.2.6.8 and 6.1.1.4'
H H 0.0000 0.0000 'International Tables Vol C Tables 4.2.6.8 and 6.1.1.4'
N N 0.0061 0.0033 'International Tables Vol C Tables 4.2.6.8 and 6.1.1.4'
S S 0.1246 0.1234 'International Tables Vol C Tables 4.2.6.8 and 6.1.1.4'

loop_
_geom_angle_atom_site_label_1
_geom_angle_atom_site_label_2
_geom_angle_atom_site_label_3
_geom_angle_site_symmetry_1
_geom_angle_site_symmetry_3
_geom_angle
C2 N1 C1 . . 112.3(2)
C2 N1 C6 . . 124.4(2)
C1 N1 C6 . . 123.1(2)
N1 C1 C4 . . 106.0(2)
N1 C1 S1 . . 125.63(19)
C4 C1 S1 . . 128.3(2)
N1 C2 C3 . . 105.8(2)
N1 C2 S2 . . 127.14(19)
C3 C2 S2 . . 127.06(19)
C5 C3 C4 . . 122.7(2)
C5 C3 C2 . . 129.4(2)
C4 C3 C2 . . 107.9(2)
C5 C4 C3 3_765 . 122.5(2)
C5 C4 C1 3_765 . 129.6(2)
C3 C4 C1 . . 107.9(2)
C3 C5 C4 . 3_765 114.8(2)
C3 C5 H5 . . 122.6
C4 C5 H5 3_765 . 122.6
N1 C6 C7 . . 113.4(2)
N1 C6 H6A . . 108.9
C7 C6 H6A . . 108.9
N1 C6 H6B . . 108.9
C7 C6 H6B . . 108.9
H6A C6 H6B . . 107.7
C12 C7 C8 . . 119.4(3)
C12 C7 C6 . . 120.6(2)
C8 C7 C6 . . 120.0(2)
C9 C8 C7 . . 120.1(3)
C9 C8 H8 . . 120.0
C7 C8 H8 . . 120.0
C10 C9 C8 . . 119.7(3)
C10 C9 H9 . . 120.1
C8 C9 H9 . . 120.1
C11 C10 C9 . . 120.5(3)
C11 C10 H10 . . 119.8
C9 C10 H10 . . 119.8
C10 C11 C12 . . 120.2(3)
C10 C11 H11 . . 119.9
C12 C11 H11 . . 119.9
C11 C12 C7 . . 120.1(3)
C11 C12 H12 . . 119.9
C7 C12 H12 . . 119.9

loop_
_geom_bond_atom_site_label_1
_geom_bond_atom_site_label_2
_geom_bond_site_symmetry_2
_geom_bond_distance
S1 C1 . 1.629(3)
S2 C2 . 1.635(3)
N1 C2 . 1.384(3)
N1 C1 . 1.390(3)
N1 C6 . 1.473(3)
C1 C4 . 1.469(3)
C2 C3 . 1.477(3)
C3 C5 . 1.384(4)
C3 C4 . 1.399(4)
C4 C5 3_765 1.388(3)
C5 C4 3_765 1.388(3)
C5 H5 . 0.9500
C6 C7 . 1.515(4)
C6 H6A . 0.9900
C6 H6B . 0.9900
C7 C12 . 1.388(4)
C7 C8 . 1.394(4)
C8 C9 . 1.390(4)
C8 H8 . 0.9500
C9 C10 . 1.382(5)
C9 H9 . 0.9500
C10 C11 . 1.374(5)
C10 H10 . 0.9500
C11 C12 . 1.388(4)
C11 H11 . 0.9500
C12 H12 . 0.9500

loop_
_geom_hbond_atom_site_label_D
_geom_hbond_atom_site_label_H
_geom_hbond_atom_site_label_A
_geom_hbond_site_symmetry_A
_geom_hbond_distance_DH
_geom_hbond_distance_HA
_geom_hbond_distance_DA
_geom_hbond_angle_DHA
C6 H6B S2 . 0.99 2.75 3.208(3) 109.0
C6 H6B Cg1 1_565 0.99 2.66 3.498(3) 142.0

loop_
_geom_torsion_atom_site_label_1
_geom_torsion_atom_site_label_2
_geom_torsion_atom_site_label_3
_geom_torsion_atom_site_label_4
_geom_torsion_site_symmetry_4
_geom_torsion
C2 N1 C1 C4 . -0.2(3)
C6 N1 C1 C4 . 175.6(2)
C2 N1 C1 S1 . -178.89(19)
C6 N1 C1 S1 . -3.1(3)
C1 N1 C2 C3 . 1.5(3)
C6 N1 C2 C3 . -174.3(2)
C1 N1 C2 S2 . -177.3(2)
C6 N1 C2 S2 . 7.0(4)
N1 C2 C3 C5 . 177.5(3)
S2 C2 C3 C5 . -3.8(4)
N1 C2 C3 C4 . -2.2(3)
S2 C2 C3 C4 . 176.5(2)
C5 C3 C4 C5 3_765 0.3(4)
C2 C3 C4 C5 3_765 -180.0(2)
C5 C3 C4 C1 . -177.6(2)
C2 C3 C4 C1 . 2.1(3)
N1 C1 C4 C5 3_765 -179.0(3)
S1 C1 C4 C5 3_765 -0.3(4)
N1 C1 C4 C3 . -1.2(3)
S1 C1 C4 C3 . 177.4(2)
C4 C3 C5 C4 3_765 -0.3(4)
C2 C3 C5 C4 3_765 -180.0(2)
C2 N1 C6 C7 . -108.7(3)
C1 N1 C6 C7 . 76.0(3)
N1 C6 C7 C12 . 64.7(3)
N1 C6 C7 C8 . -116.7(3)
C12 C7 C8 C9 . 0.0(4)
C6 C7 C8 C9 . -178.7(3)
C7 C8 C9 C10 . 0.1(5)
C8 C9 C10 C11 . -0.3(5)
C9 C10 C11 C12 . 0.4(5)
C10 C11 C12 C7 . -0.3(5)
C8 C7 C12 C11 . 0.1(4)
C6 C7 C12 C11 . 178.8(3)

_cod_database_fobs_code 2242294
